data_7100714
loop_
_publ_author_name
'Seung Uk Son.'
'J. A. Reingold'
'G. B. Carpenter'
'D. A. Sweigart'

_publ_section_title
;
Organometallic crystal engineering of [(1,4- and
1,3-hydroquinone)Rh(P(OPh)3)2]BF4 by charge assisted hydrogen bonding
;
_journal_name_full 'Chemical Communications'
_journal_paper_doi 10.1039/b514543k
_journal_year 2006
_chemical_formula_sum 'C42 H36 B F4 O8 P2 Rh'
_chemical_formula_weight 920.37
_space_group_IT_number 148
_symmetry_cell_setting rhombohedral
_symmetry_space_group_name_Hall '-R 3'
_symmetry_space_group_name_H-M 'R -3 :H'
_cell_angle_alpha 90.00
_cell_angle_beta 90.00
_cell_angle_gamma 120.00
_cell_formula_units_Z 18
_cell_length_a 38.4631(17)
_cell_length_b 38.4631(17)
_cell_length_c 14.9277(13)
_cell_measurement_temperature 100(2)
_cell_volume 19125(2)
_diffrn_ambient_temperature 100(2)
_exptl_crystal_density_diffrn 1.438
_cod_depositor_comments
;
The following automatic conversions were performed:
'_symmetry_cell_setting' value 'Rhombohedral' changed to 'rhombohedral'
according to '/home/saulius/struct/CIF-dictionaries/cif_core.dic'
dictionary named 'cif_core.dic' version 2.4.1 from 2010-06-29.

Automatic conversion script
Id: cif_fix_enum 1527 2010-12-29 10:47:43Z saulius 
;
_cod_original_sg_symbol_H-M 'R -3'
_cod_database_code 7100714

loop_
_symmetry_equiv_pos_as_xyz
'x, y, z'
'-y, x-y, z'
'-x+y, -x, z'
'x+2/3, y+1/3, z+1/3'
'-y+2/3, x-y+1/3, z+1/3'
'-x+y+2/3, -x+1/3, z+1/3'
'x+1/3, y+2/3, z+2/3'
'-y+1/3, x-y+2/3, z+2/3'
'-x+y+1/3, -x+2/3, z+2/3'
'-x, -y, -z'
'y, -x+y, -z'
'x-y, x, -z'
'-x+2/3, -y+1/3, -z+1/3'
'y+2/3, -x+y+1/3, -z+1/3'
'x-y+2/3, x+1/3, -z+1/3'
'-x+1/3, -y+2/3, -z+2/3'
'y+1/3, -x+y+2/3, -z+2/3'
'x-y+1/3, x+2/3, -z+2/3'

loop_
_atom_site_label
_atom_site_type_symbol
_atom_site_fract_x
_atom_site_fract_y
_atom_site_fract_z
_atom_site_U_iso_or_equiv
_atom_site_adp_type
_atom_site_occupancy
_atom_site_symmetry_multiplicity
_atom_site_calc_flag
_atom_site_refinement_flags
_atom_site_disorder_assembly
_atom_site_disorder_group
B1 B 0.2291(5) 0.1830(4) 0.0847(8) 0.097(4) Uani 1 1 d . . .
C1 C 0.4863(3) 0.1061(3) 0.4271(4) 0.072(2) Uani 1 1 d . . .
C2 C 0.5179(3) 0.1008(3) 0.4489(5) 0.072(2) Uani 1 1 d . . .
H2 H 0.5446 0.1212 0.4359 0.086 Uiso 1 1 calc R . .
C3 C 0.5107(3) 0.0655(3) 0.4904(5) 0.070(2) Uani 1 1 d . . .
H3 H 0.5321 0.0611 0.5067 0.083 Uiso 1 1 calc R . .
C4 C 0.4701(3) 0.0360(2) 0.5075(5) 0.077(3) Uani 1 1 d . . .
C5 C 0.4380(3) 0.0419(3) 0.4818(5) 0.080(3) Uani 1 1 d . . .
H5 H 0.4110 0.0218 0.4925 0.096 Uiso 1 1 calc R . .
C6 C 0.4468(3) 0.0767(3) 0.4419(5) 0.079(2) Uani 1 1 d . . .
H6 H 0.4256 0.0811 0.4236 0.094 Uiso 1 1 calc R . .
C7 C 0.5212(4) 0.2213(3) 0.5345(8) 0.114(4) Uani 1 1 d . . .
C8 C 0.5026(4) 0.2293(4) 0.4669(10) 0.148(5) Uani 1 1 d . . .
H8 H 0.4856 0.2079 0.4280 0.177 Uiso 1 1 calc R . .
C9 C 0.5066(7) 0.2668(5) 0.4511(16) 0.242(12) Uani 1 1 d . . .
H9 H 0.4945 0.2719 0.4012 0.291 Uiso 1 1 calc R . .
C10 C 0.5301(7) 0.2966(6) 0.5145(13) 0.191(7) Uani 1 1 d . . .
H10 H 0.5310 0.3217 0.5125 0.229 Uiso 1 1 calc R . .
C11 C 0.5536(10) 0.2893(5) 0.5856(11) 0.296(16) Uani 1 1 d . . .
H11 H 0.5728 0.3103 0.6224 0.355 Uiso 1 1 calc R . .
C12 C 0.5458(4) 0.2506(3) 0.5937(8) 0.153(6) Uani 1 1 d . . .
H12 H 0.5576 0.2438 0.6415 0.183 Uiso 1 1 calc R . .
C13 C 0.5710(2) 0.1740(2) 0.7067(6) 0.064(2) Uani 1 1 d . . .
C14 C 0.5858(3) 0.1786(2) 0.7893(7) 0.084(3) Uani 1 1 d . . .
H14 H 0.5732 0.1831 0.8392 0.101 Uiso 1 1 calc R . .
C15 C 0.6215(4) 0.1763(3) 0.7988(11) 0.132(5) Uani 1 1 d . . .
H15 H 0.6327 0.1784 0.8566 0.158 Uiso 1 1 calc R . .
C16 C 0.6401(4) 0.1710(4) 0.7234(15) 0.141(7) Uani 1 1 d . . .
H16 H 0.6643 0.1702 0.7293 0.170 Uiso 1 1 calc R . .
C17 C 0.6237(3) 0.1672(3) 0.6453(12) 0.132(5) Uani 1 1 d . . .
H17 H 0.6364 0.1631 0.5950 0.159 Uiso 1 1 calc R . .
C18 C 0.5891(2) 0.1687(2) 0.6307(8) 0.089(3) Uani 1 1 d . . .
H18 H 0.5782 0.1664 0.5725 0.107 Uiso 1 1 calc R . .
C19 C 0.4322(2) 0.1529(2) 0.6564(4) 0.0559(17) Uani 1 1 d . . .
C20 C 0.4177(2) 0.1450(2) 0.5691(4) 0.0624(19) Uani 1 1 d . . .
H20 H 0.4348 0.1479 0.5202 0.075 Uiso 1 1 calc R . .
C21 C 0.3781(2) 0.1328(2) 0.5555(5) 0.068(2) Uani 1 1 d . . .
H21 H 0.3674 0.1268 0.4965 0.081 Uiso 1 1 calc R . .
C22 C 0.3537(2) 0.1291(2) 0.6258(5) 0.069(2) Uani 1 1 d . . .
H22 H 0.3265 0.1213 0.6146 0.083 Uiso 1 1 calc R . .
C23 C 0.3678(2) 0.1364(2) 0.7116(5) 0.068(2) Uani 1 1 d . . .
H23 H 0.3504 0.1332 0.7600 0.081 Uiso 1 1 calc R . .
C24 C 0.4076(2) 0.1485(2) 0.7273(5) 0.0637(19) Uani 1 1 d . . .
H24 H 0.4179 0.1538 0.7866 0.076 Uiso 1 1 calc R . .
C25 C 0.50596(19) 0.0309(2) 0.7265(4) 0.0475(15) Uani 1 1 d . . .
C26 C 0.5008(2) -0.0076(2) 0.7215(4) 0.0519(16) Uani 1 1 d . . .
H26 H 0.4749 -0.0306 0.7268 0.062 Uiso 1 1 calc R . .
C27 C 0.5346(2) -0.0115(2) 0.7087(4) 0.0570(17) Uani 1 1 d . . .
H27 H 0.5319 -0.0374 0.7086 0.068 Uiso 1 1 calc R . .
C28 C 0.5719(2) 0.0219(2) 0.6963(4) 0.0586(18) Uani 1 1 d . . .
H28 H 0.5947 0.0190 0.6855 0.070 Uiso 1 1 calc R . .
C29 C 0.5756(2) 0.0596(2) 0.6997(4) 0.0555(17) Uani 1 1 d . . .
H29 H 0.6013 0.0826 0.6906 0.067 Uiso 1 1 calc R . .
C30 C 0.54349(19) 0.0646(2) 0.7156(4) 0.0487(15) Uani 1 1 d . . .
H30 H 0.5468 0.0907 0.7192 0.058 Uiso 1 1 calc R . .
C31 C 0.38574(18) 0.0257(2) 0.6851(4) 0.0489(15) Uani 1 1 d . . .
C32 C 0.3719(2) -0.0143(2) 0.6701(5) 0.074(2) Uani 1 1 d . . .
H32 H 0.3835 -0.0277 0.7008 0.089 Uiso 1 1 calc R . .
C33 C 0.3404(2) -0.0351(3) 0.6088(6) 0.083(3) Uani 1 1 d . . .
H33 H 0.3306 -0.0627 0.5963 0.100 Uiso 1 1 calc R . .
C34 C 0.3243(2) -0.0148(3) 0.5676(5) 0.085(3) Uani 1 1 d . . .
H34 H 0.3033 -0.0284 0.5253 0.102 Uiso 1 1 calc R . .
C35 C 0.3372(2) 0.0240(3) 0.5852(5) 0.069(2) Uani 1 1 d . . .
H35 H 0.3249 0.0371 0.5566 0.083 Uiso 1 1 calc R . .
C36 C 0.3687(2) 0.0451(2) 0.6454(4) 0.0592(18) Uani 1 1 d . . .
H36 H 0.3779 0.0726 0.6582 0.071 Uiso 1 1 calc R . .
C37 C 0.47930(19) 0.09284(18) 0.8859(4) 0.0476(15) Uani 1 1 d . . .
C38 C 0.5105(2) 0.0933(2) 0.9318(4) 0.0553(17) Uani 1 1 d . . .
H38 H 0.5333 0.0961 0.9007 0.066 Uiso 1 1 calc R . .
C39 C 0.5083(2) 0.0896(2) 1.0232(5) 0.067(2) Uani 1 1 d . . .
H39 H 0.5300 0.0906 1.0554 0.080 Uiso 1 1 calc R . .
C40 C 0.4750(2) 0.0846(2) 1.0690(4) 0.064(2) Uani 1 1 d . . .
H40 H 0.4731 0.0810 1.1321 0.077 Uiso 1 1 calc R . .
C41 C 0.4444(2) 0.0850(2) 1.0216(4) 0.0569(17) Uani 1 1 d . . .
H41 H 0.4217 0.0822 1.0530 0.068 Uiso 1 1 calc R . .
C42 C 0.44611(19) 0.0895(2) 0.9289(4) 0.0515(16) Uani 1 1 d . . .
H42 H 0.4252 0.0901 0.8967 0.062 Uiso 1 1 calc R . .
F1 F 0.2405(2) 0.18723(18) -0.0044(4) 0.123(2) Uani 1 1 d . . .
F2 F 0.2014(2) 0.1463(2) 0.1075(5) 0.135(2) Uani 1 1 d . . .
F3 F 0.2624(3) 0.1969(2) 0.1363(5) 0.179(4) Uani 1 1 d . . .
F4 F 0.2141(2) 0.2095(2) 0.0933(4) 0.151(3) Uani 1 1 d . . .
O1 O 0.4987(4) 0.1398(3) 0.3838(6) 0.198(5) Uani 1 1 d . . .
H1 H 0.4790 0.1425 0.3706 0.296 Uiso 1 1 calc R . .
O2 O 0.4574(3) -0.0010(3) 0.5455(5) 0.134(3) Uani 1 1 d . . .
H2A H 0.4431 -0.0191 0.5086 0.201 Uiso 1 1 calc R . .
O3 O 0.51673(16) 0.18272(15) 0.5411(3) 0.0708(14) Uani 1 1 d . . .
O4 O 0.53593(14) 0.17602(13) 0.6987(3) 0.0612(12) Uani 1 1 d . . .
O5 O 0.47289(13) 0.16616(14) 0.6783(3) 0.0575(12) Uani 1 1 d . . .
O6 O 0.47130(12) 0.03270(12) 0.7426(3) 0.0472(10) Uani 1 1 d . . .
O7 O 0.41777(12) 0.04728(13) 0.7460(2) 0.0473(10) Uani 1 1 d . . .
O8 O 0.48364(12) 0.10087(12) 0.7934(3) 0.0463(10) Uani 1 1 d . . .
P1 P 0.50126(6) 0.15384(6) 0.62636(12) 0.0546(5) Uani 1 1 d . . .
P2 P 0.46376(5) 0.06903(5) 0.71525(10) 0.0452(4) Uani 1 1 d . . .
Rh1 Rh 0.480443(15) 0.092847(16) 0.58044(3) 0.04800(19) Uani 1 1 d . . .

loop_
_atom_site_aniso_label
_atom_site_aniso_U_11
_atom_site_aniso_U_22
_atom_site_aniso_U_33
_atom_site_aniso_U_23
_atom_site_aniso_U_13
_atom_site_aniso_U_12
B1 0.147(12) 0.113(10) 0.064(7) 0.006(7) -0.012(7) 0.091(10)
C1 0.109(7) 0.075(5) 0.029(3) 0.014(3) 0.009(4) 0.044(6)
C2 0.065(5) 0.077(6) 0.064(5) -0.010(4) 0.006(4) 0.029(4)
C3 0.070(5) 0.095(6) 0.056(5) -0.016(4) -0.007(4) 0.050(5)
C4 0.141(9) 0.048(4) 0.040(4) 0.006(3) 0.010(5) 0.047(5)
C5 0.064(5) 0.115(7) 0.044(4) 0.001(5) -0.002(4) 0.030(5)
C6 0.089(7) 0.130(8) 0.043(4) 0.001(5) -0.006(4) 0.074(6)
C7 0.149(10) 0.070(7) 0.094(7) 0.023(6) 0.003(7) 0.033(7)
C8 0.171(13) 0.109(9) 0.160(12) 0.043(8) -0.029(10) 0.068(9)
C9 0.34(3) 0.111(12) 0.27(2) 0.047(14) -0.11(2) 0.105(15)
C10 0.28(2) 0.149(15) 0.137(14) 0.024(12) 0.035(14) 0.100(16)
C11 0.65(5) 0.114(12) 0.100(11) 0.028(9) 0.065(19) 0.17(2)
C12 0.222(15) 0.076(8) 0.097(8) 0.032(6) -0.033(9) 0.028(9)
C13 0.051(4) 0.056(4) 0.090(6) 0.008(4) -0.012(4) 0.030(4)
C14 0.071(6) 0.069(5) 0.111(8) 0.014(5) -0.005(5) 0.034(5)
C15 0.101(9) 0.082(7) 0.199(14) 0.014(8) -0.077(9) 0.036(7)
C16 0.065(8) 0.082(8) 0.28(2) -0.020(11) -0.028(11) 0.041(6)
C17 0.057(7) 0.094(8) 0.239(17) -0.051(10) 0.004(8) 0.034(6)
C18 0.052(5) 0.070(6) 0.137(9) -0.012(5) -0.008(5) 0.023(4)
C19 0.066(5) 0.073(5) 0.049(4) -0.002(3) -0.004(3) 0.050(4)
C20 0.078(5) 0.087(5) 0.047(4) 0.000(4) -0.006(4) 0.059(5)
C21 0.089(6) 0.084(6) 0.055(4) -0.014(4) -0.026(4) 0.062(5)
C22 0.069(5) 0.086(6) 0.074(5) -0.018(4) -0.019(4) 0.055(5)
C23 0.067(5) 0.083(6) 0.065(5) -0.014(4) -0.007(4) 0.046(4)
C24 0.082(5) 0.078(5) 0.047(4) -0.006(3) -0.006(4) 0.051(5)
C25 0.055(4) 0.056(4) 0.034(3) 0.000(3) -0.001(3) 0.030(3)
C26 0.064(4) 0.056(4) 0.034(3) 0.008(3) -0.001(3) 0.028(4)
C27 0.075(5) 0.070(5) 0.044(4) 0.000(3) -0.011(3) 0.049(4)
C28 0.057(4) 0.083(5) 0.051(4) -0.002(4) -0.005(3) 0.046(4)
C29 0.045(4) 0.069(5) 0.050(4) -0.005(3) -0.007(3) 0.027(4)
C30 0.050(4) 0.056(4) 0.041(3) 0.000(3) -0.003(3) 0.027(3)
C31 0.045(4) 0.070(5) 0.031(3) 0.003(3) 0.000(3) 0.028(3)
C32 0.063(5) 0.070(5) 0.072(5) 0.017(4) -0.018(4) 0.022(4)
C33 0.071(5) 0.079(6) 0.080(6) -0.001(5) -0.029(5) 0.023(5)
C34 0.055(5) 0.123(8) 0.054(5) 0.015(5) -0.014(4) 0.027(5)
C35 0.062(5) 0.092(6) 0.054(4) 0.011(4) -0.004(4) 0.039(5)
C36 0.057(4) 0.075(5) 0.048(4) 0.004(3) -0.003(3) 0.034(4)
C37 0.054(4) 0.045(4) 0.036(3) 0.003(3) 0.004(3) 0.019(3)
C38 0.057(4) 0.070(5) 0.046(4) -0.002(3) -0.007(3) 0.036(4)
C39 0.069(5) 0.083(5) 0.050(4) 0.003(4) -0.010(4) 0.039(4)
C40 0.074(5) 0.082(5) 0.040(4) 0.003(3) 0.000(3) 0.042(4)
C41 0.065(4) 0.072(5) 0.045(4) 0.002(3) 0.010(3) 0.042(4)
C42 0.050(4) 0.062(4) 0.048(4) 0.005(3) -0.007(3) 0.032(3)
F1 0.153(5) 0.123(5) 0.097(4) -0.010(4) 0.017(4) 0.072(4)
F2 0.142(5) 0.127(5) 0.159(6) 0.054(5) 0.033(5) 0.084(5)
F3 0.198(8) 0.164(7) 0.146(6) 0.067(5) -0.064(6) 0.069(6)
F4 0.215(8) 0.151(6) 0.111(5) 0.005(4) 0.036(5) 0.110(6)
O1 0.271(13) 0.210(11) 0.104(7) 0.018(7) 0.001(7) 0.115(10)
O2 0.160(7) 0.162(8) 0.111(6) -0.030(5) -0.023(5) 0.103(7)
O3 0.093(4) 0.062(3) 0.064(3) 0.023(2) 0.020(3) 0.044(3)
O4 0.062(3) 0.055(3) 0.068(3) 0.007(2) 0.003(2) 0.030(2)
O5 0.060(3) 0.073(3) 0.051(3) -0.003(2) -0.008(2) 0.042(3)
O6 0.048(2) 0.051(3) 0.043(2) 0.0101(19) 0.0026(19) 0.026(2)
O7 0.046(2) 0.063(3) 0.031(2) 0.0059(19) 0.0034(18) 0.026(2)
O8 0.051(3) 0.046(2) 0.041(2) 0.0054(18) -0.0022(19) 0.023(2)
P1 0.0614(11) 0.0602(11) 0.0491(10) 0.0112(8) 0.0033(8) 0.0357(10)
P2 0.0472(9) 0.0536(10) 0.0364(8) 0.0046(7) 0.0002(7) 0.0264(8)
Rh1 0.0507(3) 0.0602(4) 0.0365(3) 0.0084(2) 0.0030(2) 0.0303(3)

loop_
_geom_bond_atom_site_label_1
_geom_bond_atom_site_label_2
_geom_bond_distance
_geom_bond_site_symmetry_2
_geom_bond_publ_flag
B1 F2 1.319(15) . ?
B1 F3 1.352(14) . ?
B1 F1 1.385(12) . ?
B1 F4 1.406(13) . ?
C1 O1 1.307(12) . ?
C1 C2 1.370(11) . ?
C1 C6 1.384(12) . ?
C1 Rh1 2.332(7) . ?
C2 C3 1.391(11) . ?
C2 Rh1 2.363(8) . ?
C3 C4 1.420(12) . ?
C3 Rh1 2.345(7) . ?
C4 O2 1.376(10) . ?
C4 C5 1.415(12) . ?
C4 Rh1 2.292(7) . ?
C5 C6 1.344(12) . ?
C5 Rh1 2.339(8) . ?
C6 Rh1 2.353(7) . ?
C7 C8 1.360(15) . ?
C7 C12 1.369(15) . ?
C7 O3 1.410(11) . ?
C8 C9 1.388(17) . ?
C9 C10 1.41(2) . ?
C10 C11 1.51(3) . ?
C11 C12 1.367(18) . ?
C13 C14 1.332(11) . ?
C13 O4 1.393(8) . ?
C13 C18 1.398(12) . ?
C14 C15 1.427(15) . ?
C15 C16 1.404(19) . ?
C16 C17 1.298(19) . ?
C17 C18 1.379(14) . ?
C19 C24 1.373(9) . ?
C19 C20 1.391(9) . ?
C19 O5 1.419(8) . ?
C20 C21 1.365(10) . ?
C21 C22 1.367(10) . ?
C22 C23 1.364(10) . ?
C23 C24 1.380(10) . ?
C25 C30 1.386(9) . ?
C25 O6 1.390(7) . ?
C25 C26 1.392(9) . ?
C26 C27 1.394(9) . ?
C27 C28 1.377(10) . ?
C28 C29 1.385(9) . ?
C29 C30 1.365(9) . ?
C31 C36 1.352(9) . ?
C31 C32 1.371(10) . ?
C31 O7 1.418(7) . ?
C32 C33 1.406(10) . ?
C33 C34 1.365(12) . ?
C34 C35 1.340(12) . ?
C35 C36 1.396(10) . ?
C37 C38 1.375(9) . ?
C37 C42 1.376(9) . ?
C37 O8 1.406(7) . ?
C38 C39 1.369(9) . ?
C39 C40 1.377(10) . ?
C40 C41 1.378(9) . ?
C41 C42 1.392(8) . ?
O3 P1 1.595(5) . ?
O4 P1 1.592(5) . ?
O5 P1 1.592(5) . ?
O6 P2 1.616(4) . ?
O7 P2 1.600(4) . ?
O8 P2 1.584(4) . ?
P1 Rh1 2.176(2) . ?
P2 Rh1 2.1709(16) . ?
